data_1559263
loop_
_publ_author_name
'Olivon, Florent'
'Retailleau, Pascal'
'Desrat, Sandy'
'Touboul, David'
'Roussi, Fanny'
'Apel, C\'ecile'
'Litaudon, Marc'

_publ_section_title
;
 Isolation of Picrotoxanes from <i>Austrobuxus carunculatus</i> Using
 Taxonomy-Based Molecular Networking.
;
_journal_issue 10
_journal_name_full 'Journal of natural products'
_journal_page_first 3069
_journal_page_last 3079
_journal_paper_doi 10.1021/acs.jnatprod.0c00636
_journal_volume 83
_journal_year 2020
_chemical_absolute_configuration unk
_chemical_formula_moiety 'C15 H18 O6'
_chemical_formula_sum 'C15 H18 O6'
_chemical_formula_weight 294.29
_space_group_crystal_system triclinic
_space_group_IT_number 1
_space_group_name_Hall 'P 1'
_space_group_name_H-M_alt 'P 1'
_atom_sites_solution_hydrogens mixed
_atom_sites_solution_primary other
_atom_sites_solution_secondary difmap
_audit_creation_method SHELXL-2018/3
_cell_angle_alpha 81.9415(19)
_cell_angle_beta 73.770(2)
_cell_angle_gamma 62.844(3)
_cell_formula_units_Z 1
_cell_length_a 6.9816(2)
_cell_length_b 7.0672(16)
_cell_length_c 7.8911(18)
_cell_measurement_reflns_used 9767
_cell_measurement_temperature 293(2)
_cell_measurement_theta_max 29.6580
_cell_measurement_theta_min 3.5760
_cell_volume 332.59(11)
_computing_cell_refinement 'CrysAlisPro 1.171.39.43c (Rigaku OD, 2018)'
_computing_data_collection 'CrysAlisPro 1.171.39.43c (Rigaku OD, 2018)'
_computing_data_reduction 'CrysAlisPro 1.171.39.43c (Rigaku OD, 2018)'
_computing_structure_refinement 'SHELXL-2018/3 (Sheldrick, 2015b)'
_computing_structure_solution 'SHELXT (Sheldrick, 2015a)'
_diffrn_ambient_environment air
_diffrn_ambient_temperature 293(2)
_diffrn_detector 'HPAD Pilatus3R 200K'
_diffrn_measured_fraction_theta_full 0.995
_diffrn_measured_fraction_theta_max 0.995
_diffrn_measurement_device 'four-circle diffractometer'
_diffrn_measurement_device_type 'XtaLAB AFC12 (RINC): Kappa single'
_diffrn_radiation_monochromator 'Rigaku MaxFlux mirror'
_diffrn_radiation_probe x-ray
_diffrn_radiation_type 'Mo K\a'
_diffrn_radiation_wavelength 0.71073
_diffrn_reflns_av_R_equivalents 0.0491
_diffrn_reflns_av_unetI/netI 0.0311
_diffrn_reflns_Laue_measured_fraction_full 0.995
_diffrn_reflns_Laue_measured_fraction_max 0.995
_diffrn_reflns_limit_h_max 8
_diffrn_reflns_limit_h_min -8
_diffrn_reflns_limit_k_max 9
_diffrn_reflns_limit_k_min -9
_diffrn_reflns_limit_l_max 10
_diffrn_reflns_limit_l_min -10
_diffrn_reflns_number 17603
_diffrn_reflns_point_group_measured_fraction_full 0.981
_diffrn_reflns_point_group_measured_fraction_max 0.976
_diffrn_reflns_theta_full 25.242
_diffrn_reflns_theta_max 27.097
_diffrn_reflns_theta_min 3.772
_diffrn_source 'micro-focus sealed X-ray tube'
_diffrn_source_type 'Rigaku (Mo) mm003 X-ray Source'
_exptl_absorpt_coefficient_mu 0.114
_exptl_absorpt_correction_T_max 1.00000
_exptl_absorpt_correction_T_min 0.52374
_exptl_absorpt_correction_type multi-scan
_exptl_absorpt_process_details
;
CrysAlisPro 1.171.39.43c (Rigaku Oxford Diffraction, 2018)
Empirical absorption correction using spherical harmonics,
 implemented in SCALE3 ABSPACK scaling algorithm.
;
_exptl_crystal_colour colourless
_exptl_crystal_density_diffrn 1.469
_exptl_crystal_description prism
_exptl_crystal_F_000 156
_exptl_crystal_size_max 0.42
_exptl_crystal_size_mid 0.32
_exptl_crystal_size_min 0.23
_refine_diff_density_max 0.217
_refine_diff_density_min -0.186
_refine_diff_density_rms 0.035
_refine_ls_abs_structure_details
;
 Refined as an inversion twin.
;
_refine_ls_abs_structure_Flack 0.6(10)
_refine_ls_extinction_method none
_refine_ls_goodness_of_fit_ref 1.063
_refine_ls_hydrogen_treatment mixed
_refine_ls_matrix_type full
_refine_ls_number_parameters 199
_refine_ls_number_reflns 2858
_refine_ls_number_restraints 4
_refine_ls_restrained_S_all 1.062
_refine_ls_R_factor_all 0.0341
_refine_ls_R_factor_gt 0.0325
_refine_ls_shift/su_max 0.000
_refine_ls_shift/su_mean 0.000
_refine_ls_structure_factor_coef Fsqd
_refine_ls_weighting_details 'w=1/[\s^2^(Fo^2^)+(0.0569P)^2^+0.0258P] where P=(Fo^2^+2Fc^2^)/3'
_refine_ls_weighting_scheme calc
_refine_ls_wR_factor_gt 0.0862
_refine_ls_wR_factor_ref 0.0870
_reflns_Friedel_coverage 0.962
_reflns_Friedel_fraction_full 0.968
_reflns_Friedel_fraction_max 0.957
_reflns_number_gt 2790
_reflns_number_total 2864
_reflns_threshold_expression 'I > 2\s(I)'
_cod_data_source_file np0c00636_si_002.cif
_cod_data_source_block FO5-115_1_Mo
_cod_depositor_comments 'Adding full bibliography for 1559261--1559267.cif.'
_cod_database_code 1559263
_shelx_space_group_comment
;
The symmetry employed for this shelxl refinement is uniquely defined
by the following loop, which should always be used as a source of
symmetry information in preference to the above space-group names.
They are only intended as comments.
;

loop_
_space_group_symop_operation_xyz
'x, y, z'

loop_
_atom_site_label
_atom_site_type_symbol
_atom_site_fract_x
_atom_site_fract_y
_atom_site_fract_z
_atom_site_U_iso_or_equiv
_atom_site_adp_type
_atom_site_occupancy
_atom_site_site_symmetry_order
_atom_site_calc_flag
_atom_site_refinement_flags_posn
_atom_site_refinement_flags_adp
_atom_site_refinement_flags_occupancy
_atom_site_disorder_assembly
_atom_site_disorder_group
O1 O 0.8968(3) 0.6569(3) 0.3402(2) 0.0376(4) Uani 1 1 d D . . . .
H1O H 0.964(6) 0.685(6) 0.396(5) 0.056 Uiso 1 1 d D U . . .
C1 C 0.5993(3) 0.5686(3) 0.3488(2) 0.0206(4) Uani 1 1 d . . . . .
O2 O 0.8669(2) 0.3222(3) 0.6075(2) 0.0332(4) Uani 1 1 d . . . . .
C2 C 0.6990(3) 0.6576(3) 0.4529(3) 0.0236(4) Uani 1 1 d . . . . .
H2 H 0.593680 0.807098 0.476269 0.028 Uiso 1 1 calc R U . . .
O3 O 0.8008(3) 0.0435(3) 0.6020(3) 0.0481(5) Uani 1 1 d . . . . .
C3 C 0.7299(3) 0.5516(3) 0.6313(3) 0.0262(4) Uani 1 1 d . . . . .
H3 H 0.797772 0.612710 0.686881 0.031 Uiso 1 1 calc R U . . .
O4 O 0.2018(2) 0.6569(3) 0.5121(2) 0.0301(3) Uani 1 1 d D . . . .
H4O H 0.192(6) 0.761(5) 0.560(5) 0.045 Uiso 1 1 d D U . . .
C4 C 0.5143(3) 0.5599(3) 0.7558(2) 0.0243(4) Uani 1 1 d . . . . .
H4 H 0.552964 0.486615 0.864951 0.029 Uiso 1 1 calc R U . . .
O5 O 0.4256(3) 0.3600(3) 0.2050(2) 0.0354(4) Uani 1 1 d . . . . .
C5 C 0.4909(3) 0.4023(3) 0.6555(3) 0.0251(4) Uani 1 1 d . . . . .
H5 H 0.388874 0.347299 0.730387 0.030 Uiso 1 1 calc R U . . .
C6 C 0.4241(3) 0.4979(3) 0.4787(3) 0.0223(4) Uani 1 1 d . . . . .
O6 O 0.8837(3) 0.3850(3) 0.0642(2) 0.0397(4) Uani 1 1 d . . . . .
C7 C 0.4933(4) 0.7476(4) 0.2213(3) 0.0333(5) Uani 1 1 d . . . . .
H7A H 0.412369 0.707635 0.164640 0.050 Uiso 1 1 calc R U . . .
H7AB H 0.607541 0.771025 0.133695 0.050 Uiso 1 1 calc R U . . .
H7AC H 0.393878 0.875851 0.286031 0.050 Uiso 1 1 calc R U . . .
C8 C 0.3140(3) 0.7690(3) 0.8107(3) 0.0270(4) Uani 1 1 d . . . . .
C9 C 0.3206(5) 0.9554(4) 0.7846(3) 0.0406(6) Uani 1 1 d . . . . .
H9A H 0.196587 1.077375 0.833022 0.049 Uiso 1 1 calc R U . . .
H9AB H 0.449133 0.964254 0.717905 0.049 Uiso 1 1 calc R U . . .
C10 C 0.1080(4) 0.7501(5) 0.9182(3) 0.0397(6) Uani 1 1 d . . . . .
H10A H -0.010514 0.889449 0.947543 0.060 Uiso 1 1 calc R U . . .
H10B H 0.136939 0.670374 1.024595 0.060 Uiso 1 1 calc R U . . .
H10C H 0.066244 0.678240 0.850878 0.060 Uiso 1 1 calc R U . . .
C11 C 0.4324(3) 0.3187(3) 0.3869(3) 0.0290(4) Uani 1 1 d . . . . .
H11 H 0.374961 0.221097 0.456253 0.035 Uiso 1 1 calc R U . . .
C12 C 0.6378(4) 0.2347(3) 0.2495(3) 0.0294(4) Uani 1 1 d . . . . .
H12 H 0.718957 0.081801 0.226497 0.035 Uiso 1 1 calc R U . . .
C13 C 0.7597(3) 0.3645(3) 0.2389(3) 0.0254(4) Uani 1 1 d . . . . .
C14 C 1.0021(4) 0.2567(4) 0.1942(4) 0.0398(6) Uani 1 1 d . . . . .
H14A H 1.079349 0.312462 0.242393 0.048 Uiso 1 1 calc R U . . .
H14B H 1.073540 0.103439 0.181724 0.048 Uiso 1 1 calc R U . . .
C15 C 0.7307(4) 0.2311(4) 0.6188(3) 0.0318(5) Uani 1 1 d . . . . .

loop_
_atom_site_aniso_label
_atom_site_aniso_U_11
_atom_site_aniso_U_22
_atom_site_aniso_U_33
_atom_site_aniso_U_23
_atom_site_aniso_U_13
_atom_site_aniso_U_12
O1 0.0339(9) 0.0624(12) 0.0293(8) -0.0094(8) -0.0004(7) -0.0335(9)
C1 0.0190(8) 0.0218(9) 0.0210(8) -0.0030(7) -0.0056(7) -0.0079(7)
O2 0.0253(7) 0.0318(8) 0.0361(8) -0.0031(6) -0.0131(6) -0.0033(6)
C2 0.0230(9) 0.0273(10) 0.0236(9) -0.0043(8) -0.0042(7) -0.0135(8)
O3 0.0544(12) 0.0207(8) 0.0554(11) -0.0026(8) -0.0177(9) -0.0018(7)
C3 0.0235(9) 0.0297(10) 0.0272(10) -0.0050(8) -0.0092(8) -0.0102(8)
O4 0.0174(7) 0.0304(8) 0.0382(8) -0.0137(7) -0.0069(6) -0.0033(6)
C4 0.0286(10) 0.0243(10) 0.0197(9) 0.0004(7) -0.0067(7) -0.0111(8)
O5 0.0302(8) 0.0436(9) 0.0382(9) -0.0123(7) -0.0120(7) -0.0158(7)
C5 0.0278(9) 0.0198(9) 0.0265(10) -0.0002(7) -0.0055(7) -0.0101(7)
C6 0.0173(9) 0.0215(9) 0.0276(9) -0.0053(7) -0.0056(7) -0.0067(7)
O6 0.0366(9) 0.0531(10) 0.0269(8) -0.0119(7) 0.0024(6) -0.0201(8)
C7 0.0395(12) 0.0290(10) 0.0323(11) 0.0038(9) -0.0176(9) -0.0120(9)
C8 0.0300(10) 0.0284(10) 0.0184(8) -0.0048(7) -0.0029(7) -0.0097(8)
C9 0.0498(14) 0.0310(12) 0.0324(11) -0.0093(10) 0.0007(10) -0.0141(11)
C10 0.0341(12) 0.0487(15) 0.0308(11) -0.0098(10) 0.0029(9) -0.0171(11)
C11 0.0268(10) 0.0291(11) 0.0351(11) -0.0087(8) -0.0055(8) -0.0144(8)
C12 0.0271(10) 0.0270(10) 0.0338(11) -0.0109(8) -0.0064(8) -0.0095(8)
C13 0.0213(9) 0.0288(10) 0.0246(9) -0.0070(8) -0.0048(7) -0.0082(8)
C14 0.0216(10) 0.0469(13) 0.0449(13) -0.0186(11) -0.0050(9) -0.0069(10)
C15 0.0344(11) 0.0250(10) 0.0293(11) -0.0004(8) -0.0115(8) -0.0055(9)

loop_
_atom_type_symbol
_atom_type_description
_atom_type_scat_dispersion_real
_atom_type_scat_dispersion_imag
_atom_type_scat_source
C C 0.0033 0.0016 'International Tables Vol C Tables 4.2.6.8 and 6.1.1.4'
H H 0.0000 0.0000 'International Tables Vol C Tables 4.2.6.8 and 6.1.1.4'
O O 0.0106 0.0060 'International Tables Vol C Tables 4.2.6.8 and 6.1.1.4'

loop_
_geom_angle_atom_site_label_1
_geom_angle_atom_site_label_2
_geom_angle_atom_site_label_3
_geom_angle
_geom_angle_site_symmetry_1
_geom_angle_site_symmetry_3
_geom_angle_publ_flag
C2 O1 H1O 111(3) . . ?
C7 C1 C2 106.16(17) . . ?
C7 C1 C13 107.87(16) . . ?
C2 C1 C13 117.89(15) . . ?
C7 C1 C6 111.96(16) . . ?
C2 C1 C6 110.97(15) . . ?
C13 C1 C6 102.08(14) . . ?
C15 O2 C3 107.96(16) . . ?
O1 C2 C3 112.96(16) . . ?
O1 C2 C1 108.16(16) . . ?
C3 C2 C1 115.54(16) . . ?
O1 C2 H2 106.5 . . ?
C3 C2 H2 106.5 . . ?
C1 C2 H2 106.5 . . ?
O2 C3 C2 109.27(16) . . ?
O2 C3 C4 101.93(17) . . ?
C2 C3 C4 113.02(15) . . ?
O2 C3 H3 110.8 . . ?
C2 C3 H3 110.8 . . ?
C4 C3 H3 110.8 . . ?
C6 O4 H4O 109(2) . . ?
C8 C4 C3 121.42(17) . . ?
C8 C4 C5 118.24(17) . . ?
C3 C4 C5 97.08(15) . . ?
C8 C4 H4 106.3 . . ?
C3 C4 H4 106.3 . . ?
C5 C4 H4 106.3 . . ?
C11 O5 C12 60.56(14) . . ?
C15 C5 C4 98.90(17) . . ?
C15 C5 C6 110.33(16) . . ?
C4 C5 C6 112.58(15) . . ?
C15 C5 H5 111.5 . . ?
C4 C5 H5 111.5 . . ?
C6 C5 H5 111.5 . . ?
O4 C6 C11 106.78(15) . . ?
O4 C6 C5 110.51(16) . . ?
C11 C6 C5 106.35(16) . . ?
O4 C6 C1 114.84(16) . . ?
C11 C6 C1 105.61(16) . . ?
C5 C6 C1 112.12(14) . . ?
C13 O6 C14 60.94(14) . . ?
C1 C7 H7A 109.5 . . ?
C1 C7 H7AB 109.5 . . ?
H7A C7 H7AB 109.5 . . ?
C1 C7 H7AC 109.5 . . ?
H7A C7 H7AC 109.5 . . ?
H7AB C7 H7AC 109.5 . . ?
C9 C8 C10 121.1(2) . . ?
C9 C8 C4 123.6(2) . . ?
C10 C8 C4 114.90(19) . . ?
C8 C9 H9A 120.0 . . ?
C8 C9 H9AB 120.0 . . ?
H9A C9 H9AB 120.0 . . ?
C8 C10 H10A 109.5 . . ?
C8 C10 H10B 109.5 . . ?
H10A C10 H10B 109.5 . . ?
C8 C10 H10C 109.5 . . ?
H10A C10 H10C 109.5 . . ?
H10B C10 H10C 109.5 . . ?
O5 C11 C12 60.32(14) . . ?
O5 C11 C6 114.86(18) . . ?
C12 C11 C6 109.08(17) . . ?
O5 C11 H11 119.5 . . ?
C12 C11 H11 119.5 . . ?
C6 C11 H11 119.5 . . ?
O5 C12 C11 59.12(14) . . ?
O5 C12 C13 111.69(18) . . ?
C11 C12 C13 109.14(17) . . ?
O5 C12 H12 120.6 . . ?
C11 C12 H12 120.6 . . ?
C13 C12 H12 120.6 . . ?
O6 C13 C14 59.82(15) . . ?
O6 C13 C12 114.14(18) . . ?
C14 C13 C12 118.05(19) . . ?
O6 C13 C1 118.88(17) . . ?
C14 C13 C1 129.29(18) . . ?
C12 C13 C1 108.00(16) . . ?
O6 C14 C13 59.25(14) . . ?
O6 C14 H14A 117.8 . . ?
C13 C14 H14A 117.8 . . ?
O6 C14 H14B 117.8 . . ?
C13 C14 H14B 117.8 . . ?
H14A C14 H14B 115.0 . . ?
O3 C15 O2 121.8(2) . . ?
O3 C15 C5 129.1(2) . . ?
O2 C15 C5 109.17(18) . . ?

loop_
_geom_bond_atom_site_label_1
_geom_bond_atom_site_label_2
_geom_bond_distance
_geom_bond_site_symmetry_2
_geom_bond_publ_flag
O1 C2 1.416(2) . ?
O1 H1O 0.83(3) . ?
C1 C7 1.538(3) . ?
C1 C2 1.555(3) . ?
C1 C13 1.556(3) . ?
C1 C6 1.585(3) . ?
O2 C15 1.350(3) . ?
O2 C3 1.465(3) . ?
C2 C3 1.521(3) . ?
C2 H2 0.9800 . ?
O3 C15 1.198(3) . ?
C3 C4 1.531(3) . ?
C3 H3 0.9800 . ?
O4 C6 1.415(2) . ?
O4 H4O 0.84(3) . ?
C4 C8 1.510(3) . ?
C4 C5 1.543(3) . ?
C4 H4 0.9800 . ?
O5 C11 1.434(3) . ?
O5 C12 1.452(3) . ?
C5 C15 1.526(3) . ?
C5 C6 1.559(3) . ?
C5 H5 0.9800 . ?
C6 C11 1.516(3) . ?
O6 C13 1.436(3) . ?
O6 C14 1.445(3) . ?
C7 H7A 0.9600 . ?
C7 H7AB 0.9600 . ?
C7 H7AC 0.9600 . ?
C8 C9 1.324(3) . ?
C8 C10 1.506(3) . ?
C9 H9A 0.9300 . ?
C9 H9AB 0.9300 . ?
C10 H10A 0.9600 . ?
C10 H10B 0.9600 . ?
C10 H10C 0.9600 . ?
C11 C12 1.455(3) . ?
C11 H11 0.9800 . ?
C12 C13 1.491(3) . ?
C12 H12 0.9800 . ?
C13 C14 1.461(3) . ?
C14 H14A 0.9700 . ?
C14 H14B 0.9700 . ?

loop_
_geom_hbond_atom_site_label_D
_geom_hbond_atom_site_label_H
_geom_hbond_atom_site_label_A
_geom_hbond_distance_DH
_geom_hbond_distance_HA
_geom_hbond_distance_DA
_geom_hbond_angle_DHA
_geom_hbond_site_symmetry_A
_geom_hbond_publ_flag
O1 H1O O4 0.83(3) 2.03(3) 2.827(2) 161(4) 1_655 yes
O4 H4O O3 0.84(3) 2.50(4) 2.874(2) 108(3) 1_465 yes
C14 H14A O1 0.97 2.30 2.900(3) 119.2 . yes
C14 H14A O5 0.97 2.52 3.378(3) 147.2 1_655 yes

loop_
_geom_torsion_atom_site_label_1
_geom_torsion_atom_site_label_2
_geom_torsion_atom_site_label_3
_geom_torsion_atom_site_label_4
_geom_torsion
_geom_torsion_site_symmetry_1
_geom_torsion_site_symmetry_2
_geom_torsion_site_symmetry_3
_geom_torsion_site_symmetry_4
_geom_torsion_publ_flag
C7 C1 C2 O1 -75.7(2) . . . . ?
C13 C1 C2 O1 45.3(2) . . . . ?
C6 C1 C2 O1 162.48(16) . . . . ?
C7 C1 C2 C3 156.63(17) . . . . ?
C13 C1 C2 C3 -82.4(2) . . . . ?
C6 C1 C2 C3 34.8(2) . . . . ?
C15 O2 C3 C2 -88.5(2) . . . . ?
C15 O2 C3 C4 31.3(2) . . . . ?
O1 C2 C3 O2 -69.5(2) . . . . ?
C1 C2 C3 O2 55.8(2) . . . . ?
O1 C2 C3 C4 177.77(17) . . . . ?
C1 C2 C3 C4 -57.0(2) . . . . ?
O2 C3 C4 C8 -176.43(16) . . . . ?
C2 C3 C4 C8 -59.3(2) . . . . ?
O2 C3 C4 C5 -47.04(17) . . . . ?
C2 C3 C4 C5 70.09(19) . . . . ?
C8 C4 C5 C15 176.10(16) . . . . ?
C3 C4 C5 C15 44.57(17) . . . . ?
C8 C4 C5 C6 59.6(2) . . . . ?
C3 C4 C5 C6 -71.92(19) . . . . ?
C15 C5 C6 O4 -179.95(17) . . . . ?
C4 C5 C6 O4 -70.5(2) . . . . ?
C15 C5 C6 C11 64.5(2) . . . . ?
C4 C5 C6 C11 173.96(17) . . . . ?
C15 C5 C6 C1 -50.4(2) . . . . ?
C4 C5 C6 C1 59.0(2) . . . . ?
C7 C1 C6 O4 -26.4(2) . . . . ?
C2 C1 C6 O4 92.05(19) . . . . ?
C13 C1 C6 O4 -141.49(16) . . . . ?
C7 C1 C6 C11 91.0(2) . . . . ?
C2 C1 C6 C11 -150.57(16) . . . . ?
C13 C1 C6 C11 -24.12(19) . . . . ?
C7 C1 C6 C5 -153.58(17) . . . . ?
C2 C1 C6 C5 -35.2(2) . . . . ?
C13 C1 C6 C5 91.30(17) . . . . ?
C3 C4 C8 C9 -13.1(3) . . . . ?
C5 C4 C8 C9 -132.5(2) . . . . ?
C3 C4 C8 C10 173.95(18) . . . . ?
C5 C4 C8 C10 54.5(2) . . . . ?
C12 O5 C11 C6 98.66(19) . . . . ?
O4 C6 C11 O5 75.5(2) . . . . ?
C5 C6 C11 O5 -166.52(16) . . . . ?
C1 C6 C11 O5 -47.2(2) . . . . ?
O4 C6 C11 C12 140.80(19) . . . . ?
C5 C6 C11 C12 -101.18(19) . . . . ?
C1 C6 C11 C12 18.1(2) . . . . ?
C11 O5 C12 C13 -99.98(19) . . . . ?
C6 C11 C12 O5 -108.36(19) . . . . ?
O5 C11 C12 C13 104.37(19) . . . . ?
C6 C11 C12 C13 -4.0(2) . . . . ?
C14 O6 C13 C12 -109.6(2) . . . . ?
C14 O6 C13 C1 121.1(2) . . . . ?
O5 C12 C13 O6 -83.4(2) . . . . ?
C11 C12 C13 O6 -146.83(19) . . . . ?
O5 C12 C13 C14 -150.7(2) . . . . ?
C11 C12 C13 C14 145.8(2) . . . . ?
O5 C12 C13 C1 51.2(2) . . . . ?
C11 C12 C13 C1 -12.2(2) . . . . ?
C7 C1 C13 O6 36.3(2) . . . . ?
C2 C1 C13 O6 -83.8(2) . . . . ?
C6 C1 C13 O6 154.34(17) . . . . ?
C7 C1 C13 C14 109.4(3) . . . . ?
C2 C1 C13 C14 -10.7(3) . . . . ?
C6 C1 C13 C14 -132.5(2) . . . . ?
C7 C1 C13 C12 -95.8(2) . . . . ?
C2 C1 C13 C12 144.06(18) . . . . ?
C6 C1 C13 C12 22.2(2) . . . . ?
C12 C13 C14 O6 103.1(2) . . . . ?
C1 C13 C14 O6 -104.2(2) . . . . ?
C3 O2 C15 O3 179.1(2) . . . . ?
C3 O2 C15 C5 -1.2(2) . . . . ?
C4 C5 C15 O3 150.8(2) . . . . ?
C6 C5 C15 O3 -91.0(3) . . . . ?
C4 C5 C15 O2 -28.8(2) . . . . ?
C6 C5 C15 O2 89.4(2) . . . . ?
